data_4020121
loop_
_publ_author_name
'Min-Ruei Tsai'
'Bo-Fong Chen'
'Chih-Ching Cheng'
'Nein-Chen Chang'

_journal_name_full 'Journal of Organic Chemistry'
_journal_page_first 1780
_journal_page_last 1785
_journal_paper_doi 10.1021/jo048073e
_journal_volume 70
_journal_year 2005
_chemical_formula_sum 'C27 H27 N O4 S'
_chemical_formula_weight 461.56
_space_group_IT_number 2
_symmetry_cell_setting triclinic
_symmetry_space_group_name_Hall '-P 1'
_symmetry_space_group_name_H-M 'P -1'
_atom_sites_solution_hydrogens geom
_atom_sites_solution_primary direct
_atom_sites_solution_secondary difmap
_cell_angle_alpha 78.590(2)
_cell_angle_beta 73.669(2)
_cell_angle_gamma 86.681(2)
_cell_formula_units_Z 2
_cell_length_a 8.9309(8)
_cell_length_b 11.7081(10)
_cell_length_c 11.9410(10)
_cell_measurement_reflns_used 3194
_cell_measurement_temperature 293(2)
_cell_measurement_theta_max 25.992
_cell_measurement_theta_min 2.375
_cell_volume 1174.54(18)
_diffrn_ambient_temperature 293(2)
_diffrn_detector_area_resol_mean ?
_diffrn_measurement_device_type 'CCD area detector'
_diffrn_measurement_method 'phi and omega scans'
_diffrn_radiation_monochromator graphite
_diffrn_radiation_source 'fine-focus sealed tube'
_diffrn_radiation_type MoK\a
_diffrn_radiation_wavelength 0.71073
_diffrn_reflns_av_R_equivalents 0.0195
_diffrn_reflns_av_sigmaI/netI 0.0303
_diffrn_reflns_limit_h_max 9
_diffrn_reflns_limit_h_min -11
_diffrn_reflns_limit_k_max 8
_diffrn_reflns_limit_k_min -14
_diffrn_reflns_limit_l_max 14
_diffrn_reflns_limit_l_min -14
_diffrn_reflns_number 6647
_diffrn_reflns_theta_max 26.01
_diffrn_reflns_theta_min 1.81
_diffrn_standards_decay_% ?
_diffrn_standards_interval_count ?
_diffrn_standards_interval_time ?
_diffrn_standards_number ?
_exptl_absorpt_coefficient_mu 0.172
_exptl_absorpt_correction_T_max 1.000
_exptl_absorpt_correction_T_min 0.720
_exptl_absorpt_correction_type SADABS
_exptl_absorpt_process_details ?
_exptl_crystal_colour ?
_exptl_crystal_density_diffrn 1.305
_exptl_crystal_density_meas ?
_exptl_crystal_density_method 'not measured'
_exptl_crystal_description ?
_exptl_crystal_F_000 488
_exptl_crystal_size_max 0.46
_exptl_crystal_size_mid 0.44
_exptl_crystal_size_min 0.30
_refine_ls_extinction_coef ?
_refine_ls_extinction_method none
_refine_ls_goodness_of_fit_ref 1.062
_refine_ls_hydrogen_treatment mixed
_refine_ls_matrix_type full
_refine_ls_number_parameters 298
_refine_ls_number_reflns 4543
_refine_ls_number_restraints 0
_refine_ls_restrained_S_all 1.062
_refine_ls_R_factor_all 0.0630
_refine_ls_R_factor_gt 0.0462
_refine_ls_shift/su_max 0.001
_refine_ls_shift/su_mean 0.000
_refine_ls_structure_factor_coef Fsqd
_refine_ls_weighting_details 'calc w=1/[\s^2^(Fo^2^)+(0.1000P)^2^+0.0000P] where P=(Fo^2^+2Fc^2^)/3'
_refine_ls_weighting_scheme calc
_refine_ls_wR_factor_gt 0.1386
_refine_ls_wR_factor_ref 0.1531
_reflns_number_gt 3451
_reflns_number_total 4543
_reflns_threshold_expression >2sigma(I)
_cod_depositor_comments
;
The following automatic conversions were performed:
'_symmetry_cell_setting' value 'Triclinic' changed to 'triclinic'
according to '/home/saulius/struct/CIF-dictionaries/cif_core.dic'
dictionary named 'cif_core.dic' version 2.4.1 from 2010-06-29.

Automatic conversion script
Id: cif_fix_enum 1527 2010-12-29 10:47:43Z saulius 
;
_cod_original_sg_symbol_H-M P-1
_cod_database_code 4020121

loop_
_symmetry_equiv_pos_as_xyz
'x, y, z'
'-x, -y, -z'

loop_
_atom_site_label
_atom_site_type_symbol
_atom_site_fract_x
_atom_site_fract_y
_atom_site_fract_z
_atom_site_U_iso_or_equiv
_atom_site_adp_type
_atom_site_occupancy
_atom_site_symmetry_multiplicity
_atom_site_calc_flag
_atom_site_refinement_flags
_atom_site_disorder_assembly
_atom_site_disorder_group
S S 1.35329(6) 0.33362(4) 2.17463(5) 0.03920(18) Uani 1 1 d . . .
O1 O 1.52060(18) 0.34019(14) 2.14058(15) 0.0538(4) Uani 1 1 d . . .
O2 O 1.26482(19) 0.43708(12) 2.19713(14) 0.0516(4) Uani 1 1 d . . .
O3 O 1.04955(18) 0.23250(15) 2.16862(13) 0.0572(5) Uani 1 1 d . . .
O4 O 1.33865(19) 0.23126(13) 1.83408(14) 0.0528(4) Uani 1 1 d . . .
N N 1.06664(18) 0.33938(14) 1.98533(14) 0.0353(4) Uani 1 1 d . . .
C1 C 1.3059(2) 0.28775(17) 2.05348(17) 0.0370(4) Uani 1 1 d . . .
H1B H 1.3449 0.2080 2.0518 0.044 Uiso 1 1 calc R . .
C2 C 1.1295(2) 0.28438(17) 2.07438(17) 0.0381(5) Uani 1 1 d . . .
C3 C 1.1594(2) 0.39239(16) 1.87017(17) 0.0352(4) Uani 1 1 d . . .
C4 C 1.3257(2) 0.35181(18) 1.84081(18) 0.0400(5) Uani 1 1 d . . .
H4A H 1.3848 0.3981 1.7651 0.048 Uiso 1 1 calc R . .
C5 C 1.3973(2) 0.36505(18) 1.93818(18) 0.0409(5) Uani 1 1 d . . .
H5A H 1.3919 0.4457 1.9475 0.049 Uiso 1 1 calc R . .
H5B H 1.5061 0.3415 1.9183 0.049 Uiso 1 1 calc R . .
C6 C 0.8953(2) 0.33186(18) 2.00880(19) 0.0407(5) Uani 1 1 d . . .
H6A H 0.8562 0.4057 1.9747 0.049 Uiso 1 1 calc R . .
H6B H 0.8475 0.3178 2.0939 0.049 Uiso 1 1 calc R . .
C7 C 0.8488(2) 0.23618(18) 1.95748(18) 0.0416(5) Uani 1 1 d . . .
C8 C 0.8400(5) 0.1241(3) 2.0183(3) 0.0995(13) Uani 1 1 d . . .
H8A H 0.8601 0.1073 2.0921 0.119 Uiso 1 1 calc R . .
C9 C 0.8013(7) 0.0351(3) 1.9705(4) 0.145(2) Uani 1 1 d . . .
H9A H 0.7958 -0.0411 2.0127 0.174 Uiso 1 1 calc R . .
C10 C 0.7714(5) 0.0577(3) 1.8631(3) 0.1055(13) Uani 1 1 d . . .
H10A H 0.7459 -0.0028 1.8318 0.127 Uiso 1 1 calc R . .
C11 C 0.7787(3) 0.1683(2) 1.8018(3) 0.0646(7) Uani 1 1 d . . .
H11A H 0.7583 0.1842 1.7281 0.078 Uiso 1 1 calc R . .
C12 C 0.8165(3) 0.2570(2) 1.8487(2) 0.0495(5) Uani 1 1 d . . .
H12A H 0.8203 0.3330 1.8062 0.059 Uiso 1 1 calc R . .
C13 C 1.1010(2) 0.46899(18) 1.79455(18) 0.0418(5) Uani 1 1 d . . .
H13A H 0.9961 0.4888 1.8197 0.050 Uiso 1 1 calc R . .
C14 C 1.1911(3) 0.52488(19) 1.67317(18) 0.0429(5) Uani 1 1 d . . .
C15 C 1.1598(3) 0.4997(3) 1.5739(2) 0.0707(8) Uani 1 1 d . . .
H15A H 1.0825 0.4460 1.5832 0.085 Uiso 1 1 calc R . .
C16 C 1.2414(4) 0.5530(3) 1.4611(2) 0.0824(9) Uani 1 1 d . . .
H16A H 1.2205 0.5333 1.3953 0.099 Uiso 1 1 calc R . .
C17 C 1.3523(3) 0.6341(3) 1.4452(2) 0.0706(8) Uani 1 1 d . . .
H17A H 1.4059 0.6707 1.3691 0.085 Uiso 1 1 calc R . .
C18 C 1.3843(4) 0.6612(3) 1.5427(2) 0.0718(8) Uani 1 1 d . . .
H18A H 1.4602 0.7163 1.5327 0.086 Uiso 1 1 calc R . .
C19 C 1.3045(3) 0.6071(2) 1.6554(2) 0.0594(6) Uani 1 1 d . . .
H19A H 1.3273 0.6262 1.7208 0.071 Uiso 1 1 calc R . .
C20 C 1.2784(3) 0.2011(2) 1.7453(2) 0.0665(7) Uani 1 1 d . . .
H20A H 1.2912 0.1189 1.7464 0.100 Uiso 1 1 calc R . .
H20B H 1.3339 0.2432 1.6686 0.100 Uiso 1 1 calc R . .
H20C H 1.1696 0.2208 1.7609 0.100 Uiso 1 1 calc R . .
C21 C 1.2969(3) 0.22307(18) 2.30191(18) 0.0427(5) Uani 1 1 d . . .
C22 C 1.3907(3) 0.1244(2) 2.3105(2) 0.0561(6) Uani 1 1 d . . .
H22A H 1.4798 0.1163 2.2496 0.067 Uiso 1 1 calc R . .
C23 C 1.3488(4) 0.0382(2) 2.4118(2) 0.0675(7) Uani 1 1 d . . .
H23A H 1.4095 -0.0289 2.4169 0.081 Uiso 1 1 calc R . .
C24 C 1.2209(3) 0.0490(2) 2.5043(2) 0.0617(7) Uani 1 1 d . . .
C25 C 1.1308(3) 0.1489(3) 2.4940(2) 0.0690(8) Uani 1 1 d . . .
H25A H 1.0443 0.1583 2.5565 0.083 Uiso 1 1 calc R . .
C26 C 1.1669(3) 0.2355(2) 2.3923(2) 0.0570(6) Uani 1 1 d . . .
H26A H 1.1035 0.3010 2.3859 0.068 Uiso 1 1 calc R . .
C27 C 1.1768(4) -0.0451(3) 2.6148(3) 0.0943(11) Uani 1 1 d . . .
H27A H 1.2513 -0.1075 2.6073 0.141 Uiso 1 1 calc R . .
H27B H 1.0749 -0.0743 2.6242 0.141 Uiso 1 1 calc R . .
H27C H 1.1762 -0.0131 2.6830 0.141 Uiso 1 1 calc R . .
